data_7719126
loop_
_publ_author_name
'Routh, Kousik'
'Kumar Swain, Rajesha'
'Kumar, Gaurav'
'Pradeep, Chullikkattil P.'

_publ_section_title
;
 Amine functionalized quinolinium polyoxometalates as highly active
 heterogeneous catalysts for solvent-free CO<sub>2</sub> cycloaddition and
 Knoevenagel condensation reactions.
;
_journal_issue 32
_journal_name_full 'Dalton transactions (Cambridge, England : 2003)'
_journal_page_first 12324
_journal_page_last 12339
_journal_paper_doi 10.1039/d5dt00934k
_journal_volume 54
_journal_year 2025
_chemical_formula_moiety 'O40 Si W12, 4(C10 H10 Cl N2), 2(C3 H7 N O), 4[C3H7NO]'
_chemical_formula_sum 'C58 H82 Cl4 N14 O46 Si W12'
_chemical_formula_weight 4087.361
_space_group_crystal_system monoclinic
_space_group_IT_number 14
_space_group_name_Hall '-P 2yn'
_space_group_name_H-M_alt 'P 1 21/n 1'
_symmetry_Int_Tables_number 14
_atom_sites_solution_primary iterative
_audit_creation_date 2024-10-03
_audit_creation_method
;
Olex2 1.3
(compiled 2020.11.12 svn.r5f609507 for OlexSys, GUI svn.r6408)
;
_audit_update_record
;
2024-10-11 deposited with the CCDC.	2025-07-16 downloaded from the CCDC.
;
_cell_angle_alpha 90
_cell_angle_beta 100.610(3)
_cell_angle_gamma 90
_cell_formula_units_Z 4
_cell_length_a 13.7825(3)
_cell_length_b 27.3941(6)
_cell_length_c 26.8909(8)
_cell_measurement_reflns_used 10836
_cell_measurement_temperature 150.03(17)
_cell_measurement_theta_max 27.9380
_cell_measurement_theta_min 2.3310
_cell_volume 9979.3(4)
_computing_cell_refinement 'CrysAlisPro 1.171.39.46e (Rigaku OD, 2018)'
_computing_data_collection 'CrysAlisPro 1.171.39.46e (Rigaku OD, 2018)'
_computing_data_reduction 'CrysAlisPro 1.171.39.46e (Rigaku OD, 2018)'
_computing_molecular_graphics 'Olex2 1.3 (Dolomanov et al., 2009)'
_computing_publication_material 'Olex2 1.3 (Dolomanov et al., 2009)'
_computing_structure_refinement 'olex2.refine 1.3 (Bourhis et al., 2015)'
_computing_structure_solution 'olex2.solve 1.3 (Bourhis et al., 2015)'
_diffrn_ambient_environment N~2~
_diffrn_ambient_temperature 150.03(17)
_diffrn_detector 'CCD plate'
_diffrn_detector_area_resol_mean 15.9974
_diffrn_detector_type Eos
_diffrn_measured_fraction_theta_full 0.9946
_diffrn_measured_fraction_theta_max 0.8613
_diffrn_measurement_details
;
List of Runs (angles in degrees, time in seconds):

  # Type    Start    End  Width  t~exp~   \w     \q     \k     \f   Frames
#--------------------------------------------------------------------------
  1  \w    -32.00  87.00   1.00   50.00    --   26.84  19.00 -60.00  119
  2  \w    -12.00  86.00   1.00   50.00    --   26.84  57.00 120.00   98
;
_diffrn_measurement_device 'four-circle diffractometer'
_diffrn_measurement_device_type 'SuperNova, Dual, Cu at home/near, Eos'
_diffrn_measurement_method '\w scans'
_diffrn_orient_matrix_type 'CrysAlisPro convention (1999,Acta A55,543-557)'
_diffrn_orient_matrix_UB_11 -0.0420964000
_diffrn_orient_matrix_UB_12 0.0153215000
_diffrn_orient_matrix_UB_13 -0.0055233000
_diffrn_orient_matrix_UB_21 0.0092016000
_diffrn_orient_matrix_UB_22 0.0085117000
_diffrn_orient_matrix_UB_23 0.0253499000
_diffrn_orient_matrix_UB_31 0.0297121000
_diffrn_orient_matrix_UB_32 0.0190593000
_diffrn_orient_matrix_UB_33 -0.0069140000
_diffrn_radiation_monochromator mirror
_diffrn_radiation_probe x-ray
_diffrn_radiation_type 'Mo K\a'
_diffrn_radiation_wavelength 0.71073
_diffrn_reflns_av_R_equivalents 0.0321
_diffrn_reflns_av_unetI/netI 0.0655
_diffrn_reflns_Laue_measured_fraction_full 0.9946
_diffrn_reflns_Laue_measured_fraction_max 0.8613
_diffrn_reflns_limit_h_max 9
_diffrn_reflns_limit_h_min -18
_diffrn_reflns_limit_k_max 28
_diffrn_reflns_limit_k_min -34
_diffrn_reflns_limit_l_max 35
_diffrn_reflns_limit_l_min -32
_diffrn_reflns_number 33309
_diffrn_reflns_point_group_measured_fraction_full 0.9946
_diffrn_reflns_point_group_measured_fraction_max 0.8613
_diffrn_reflns_theta_full 25.2417
_diffrn_reflns_theta_max 28.45
_diffrn_reflns_theta_min 1.71
_diffrn_source 'micro-focus sealed X-ray tube'
_diffrn_source_type 'SuperNova (Mo) X-ray Source'
_exptl_absorpt_coefficient_mu 13.977
_exptl_absorpt_correction_T_max 0.278
_exptl_absorpt_correction_T_min 0.092
_exptl_absorpt_correction_type gaussian
_exptl_absorpt_process_details
;
CrysAlisPro 1.171.39.46e (Rigaku Oxford Diffraction, 2018)
Numerical absorption correction based on gaussian integration over
			a multifaceted crystal model
Empirical absorption correction using spherical harmonics,
 implemented in SCALE3 ABSPACK scaling algorithm.
;
_exptl_crystal_density_diffrn 2.721
_exptl_crystal_density_method 'not measured'
_exptl_crystal_description monoclinic
_exptl_crystal_F_000 7449.960
_exptl_crystal_size_max 0.273
_exptl_crystal_size_mid 0.229
_exptl_crystal_size_min 0.158
_refine_diff_density_max 5.8412
_refine_diff_density_min -3.8391
_refine_diff_density_rms 0.4945
_refine_ls_d_res_high 0.7459
_refine_ls_d_res_low 11.9029
_refine_ls_goodness_of_fit_ref 1.0609
_refine_ls_hydrogen_treatment constr
_refine_ls_matrix_type full
_refine_ls_number_constraints 88
_refine_ls_number_parameters 891
_refine_ls_number_reflns 21694
_refine_ls_number_restraints 0
_refine_ls_restrained_S_all 1.0609
_refine_ls_R_factor_all 0.0873
_refine_ls_R_factor_gt 0.0635
_refine_ls_shift/su_max 0.0007
_refine_ls_shift/su_mean 0.0000
_refine_ls_structure_factor_coef Fsqd
_refine_ls_weighting_details 'w=1/[\s^2^(Fo^2^)+(0.0434P)^2^+314.9622P] where P=(Fo^2^+2Fc^2^)/3'
_refine_ls_weighting_scheme calc
_refine_ls_wR_factor_gt 0.1349
_refine_ls_wR_factor_ref 0.1541
_reflns_Friedel_coverage 0.0
_reflns_limit_h_max 14
_reflns_limit_h_min -18
_reflns_limit_k_max 34
_reflns_limit_k_min 0
_reflns_limit_l_max 35
_reflns_limit_l_min -13
_reflns_number_gt 15906
_reflns_number_total 21694
_reflns_threshold_expression I>=2u(I)
_cod_data_source_file d5dt00934k2.cif
_cod_data_source_block GK_HY_4_Lt_Mo
_cod_depositor_comments 'Adding full bibliography for 7719124--7719126.cif.'
_cod_original_sg_symbol_Hall '-P 2ybc (x-z,y,z)'
_cod_original_formula_sum 'C58 Cl4 H82 N14 O46 Si1 W12 '
_cod_database_code 7719126
_chemical_oxdiff_formula 'C184  H216  Cl16  N40  O172  Si4  W48  '
_reflns_odcompleteness_completeness 99.19
_reflns_odcompleteness_iscentric 1
_reflns_odcompleteness_theta 26.32
_olex2_refinement_description
;
1. Fixed Uiso
 At 1.2 times of:
  All C(H) groups, All N(H,H) groups
 At 1.5 times of:
  All C(H,H,H) groups
2.a Rotating group:
 N4(H4a,H4b), N6(H6a,H6b)
2.b Aromatic/amide H refined with riding coordinates:
 C6(H6), C2(H2), C8(H8), C38(H38), C1(H1), C5(H5), C35(H35), C43(H43),
 C36(H36), C28(H28), C26(H26), C25(H25), C18(H18), C11(H11), C22(H22), C16(H16),
  C15(H15), C21(H21), C12(H12), C31(H31), C32(H32), C46(H46)
2.c X=CH2 refined with riding coordinates:
 N2(H2a,H2b), N8(H8a,H8b)
2.d Idealised Me refined as rotating group:
 C10(H10a,H10b,H10c), C40(H40a,H40b,H40c), C20(H20a,H20b,H20c), C45(H45a,H45b,
 H45c), C44(H44a,H44b,H44c), C30(H30a,H30b,H30c), C42(H42a,H42b,H42c), C41(H41a,
 H41b,H41c)
;
_smtbx_masks_special_details
;
A solvent mask was calculated and 640 electrons were 
found in a volume of 3118\%A^3^ in 2 voids per unit cell. 
This is consistent with the presence of 4[C3H7NO] per Formula Unit 
which account for 640 electrons per unit cell.
;
_smtbx_masks_void_probe_radius 1.2
_smtbx_masks_void_truncation_radius 1.2
_olex2_submission_special_instructions 'No special instructions were received'
_oxdiff_exptl_absorpt_empirical_details
;
Empirical correction (ABSPACK) includes:
- Absorption correction using spherical harmonics
- Frame scaling
;
_oxdiff_exptl_absorpt_empirical_full_max 1.212
_oxdiff_exptl_absorpt_empirical_full_min 0.801

loop_
_space_group_symop_id
_space_group_symop_operation_xyz
1 x,y,z
2 -x+1/2,y+1/2,-z+1/2
3 -x,-y,-z
4 x-1/2,-y-1/2,z-1/2

loop_
_atom_site_label
_atom_site_type_symbol
_atom_site_fract_x
_atom_site_fract_y
_atom_site_fract_z
_atom_site_U_iso_or_equiv
_atom_site_adp_type
_atom_site_occupancy
_atom_site_refinement_flags_posn
W5 W 0.33340(4) 0.68440(2) 0.45200(2) 0.02636(13) Uani 1.000000 .
W7 W 0.25613(4) 0.70539(2) 0.32744(2) 0.02773(14) Uani 1.000000 .
W2 W 0.55599(4) 0.62116(2) 0.42596(2) 0.02730(14) Uani 1.000000 .
W8 W 0.47494(5) 0.63955(2) 0.30132(2) 0.03133(15) Uani 1.000000 .
W1 W 0.58025(5) 0.72485(2) 0.51465(2) 0.03140(15) Uani 1.000000 .
W6 W 0.28472(5) 0.79892(2) 0.40981(3) 0.03271(15) Uani 1.000000 .
W10 W 0.42260(5) 0.76414(2) 0.25240(2) 0.03349(15) Uani 1.000000 .
W12 W 0.44638(5) 0.85879(2) 0.33304(3) 0.03738(16) Uani 1.000000 .
W3 W 0.73339(5) 0.77789(3) 0.44638(3) 0.04125(18) Uani 1.000000 .
W9 W 0.70380(5) 0.67519(3) 0.35619(3) 0.03959(18) Uani 1.000000 .
W4 W 0.53501(6) 0.83887(2) 0.46948(3) 0.04027(17) Uani 1.000000 .
W11 W 0.64878(5) 0.80038(3) 0.31034(3) 0.04092(18) Uani 1.000000 .
Si1 Si 0.4982(2) 0.74130(10) 0.38340(10) 0.0036(5) Uiso 1.000000 .
Cl4 Cl -0.0126(3) 0.91982(17) 0.05122(15) 0.0441(10) Uani 1.000000 .
Cl1 Cl 0.1892(3) 0.35023(16) 0.44440(18) 0.0482(11) Uani 1.000000 .
Cl2 Cl 0.8116(4) 0.5347(2) 0.45894(19) 0.0547(12) Uani 1.000000 .
O33 O 0.3523(8) 0.6568(4) 0.3172(4) 0.033(2) Uani 1.000000 .
O4 O 0.5980(7) 0.6668(4) 0.4773(4) 0.033(2) Uani 1.000000 .
O34 O 0.4986(7) 0.5978(4) 0.3592(4) 0.033(2) Uani 1.000000 .
O8 O 0.2456(7) 0.6716(3) 0.3889(4) 0.030(2) Uani 1.000000 .
O3 O 0.7103(8) 0.7445(4) 0.5054(4) 0.042(3) Uani 1.000000 .
O7 O 0.4243(7) 0.6390(4) 0.4336(4) 0.030(2) Uani 1.000000 .
O21 O 0.3134(7) 0.7445(4) 0.2821(4) 0.032(2) Uani 1.000000 .
O5 O 0.4441(8) 0.7121(4) 0.4960(4) 0.031(2) Uani 1.000000 .
O2 O 0.5526(9) 0.7925(4) 0.5242(4) 0.039(3) Uani 1.000000 .
O16 O 0.5117(8) 0.8615(4) 0.4011(4) 0.035(2) Uiso 1.000000 .
O19 O 0.3925(8) 0.8310(5) 0.2677(4) 0.045(3) Uani 1.000000 .
O9 O 0.2676(8) 0.7473(4) 0.4534(4) 0.036(3) Uani 1.000000 .
O30 O 0.6784(8) 0.6257(4) 0.4032(4) 0.036(3) Uiso 1.000000 .
O28 O 0.7423(9) 0.7169(4) 0.4120(4) 0.040(3) Uiso 1.000000 .
O22 O 0.4668(8) 0.6989(4) 0.2637(4) 0.032(2) Uani 1.000000 .
O31 O 0.6162(8) 0.6408(4) 0.3045(4) 0.042(3) Uani 1.000000 .
O12 O 0.3389(7) 0.8336(4) 0.3587(4) 0.036(3) Uani 1.000000 .
O13 O 0.4000(8) 0.8197(4) 0.4546(4) 0.037(3) Uani 1.000000 .
O35 O 0.5721(8) 0.5673(4) 0.4558(4) 0.039(3) Uani 1.000000 .
O11 O 0.2079(8) 0.7623(4) 0.3547(4) 0.038(3) Uani 1.000000 .
O20 O 0.3732(8) 0.7639(4) 0.1890(4) 0.042(3) Uani 1.000000 .
O25 O 0.6815(8) 0.7321(4) 0.3163(4) 0.039(3) Uani 1.000000 .
O17 O 0.4125(9) 0.9173(4) 0.3205(5) 0.048(3) Uani 1.000000 .
O6 O 0.2770(8) 0.6510(4) 0.4919(4) 0.037(3) Uani 1.000000 .
O15 O 0.6745(9) 0.8346(4) 0.4699(5) 0.050(3) Uani 1.000000 .
O23 O 0.5538(8) 0.7841(4) 0.2500(5) 0.043(3) Uani 1.000000 .
O38 O 0.5023(8) 0.7777(4) 0.3356(4) 0.033(2) Uani 1.000000 .
O26 O 0.7019(8) 0.8062(4) 0.3804(4) 0.041(3) Uani 1.000000 .
O18 O 0.5764(9) 0.8589(4) 0.3135(5) 0.050(3) Uani 1.000000 .
O39 O 0.3830(7) 0.7347(3) 0.3910(4) 0.025(2) Uani 1.000000 .
O29 O 0.8143(9) 0.6546(5) 0.3443(5) 0.061(4) Uani 1.000000 .
O40 O 0.1526(8) 0.6848(4) 0.2902(4) 0.037(3) Uani 1.000000 .
O36 O 0.5416(7) 0.6883(4) 0.3704(4) 0.031(2) Uani 1.000000 .
O24 O 0.7391(9) 0.8237(4) 0.2828(5) 0.051(3) Uani 1.000000 .
O1 O 0.6064(9) 0.7064(4) 0.5760(4) 0.043(3) Uani 1.000000 .
N1 N 0.2846(9) 0.5195(4) 0.3954(4) 0.027(3) Uiso 1.000000 .
O32 O 0.4428(9) 0.5966(4) 0.2551(4) 0.044(3) Uani 1.000000 .
C9 C 0.2480(11) 0.4747(5) 0.3800(5) 0.026(3) Uiso 1.000000 .
O41 O 0.5875(10) 0.8548(5) 0.1243(5) 0.059(4) Uani 1.000000 .
O10 O 0.1976(9) 0.8389(5) 0.4220(5) 0.051(3) Uani 1.000000 .
C6 C 0.1670(10) 0.3829(5) 0.3483(6) 0.033(4) Uani 1.000000 .
H6 H 0.1402(10) 0.3525(5) 0.3381(6) 0.039(4) Uiso 1.000000 R
O27 O 0.8523(9) 0.7941(5) 0.4646(6) 0.063(4) Uani 1.000000 .
N7 N 0.1194(10) 0.8594(5) 0.2287(5) 0.038(3) Uani 1.000000 .
C39 C 0.0846(11) 0.8978(5) 0.1985(5) 0.027(3) Uiso 1.000000 .
C2 C 0.2486(11) 0.5492(6) 0.3122(6) 0.030(3) Uiso 1.000000 .
H2 H 0.2496(11) 0.5754(6) 0.2903(6) 0.036(4) Uiso 1.000000 R
C8 C 0.2418(9) 0.4379(5) 0.4155(6) 0.027(3) Uani 1.000000 .
H8 H 0.2645(9) 0.4435(5) 0.4498(6) 0.032(4) Uiso 1.000000 R
C38 C 0.0578(10) 0.8909(6) 0.1448(6) 0.030(3) Uani 1.000000 .
H38 H 0.0670(10) 0.8608(6) 0.1304(6) 0.036(4) Uiso 1.000000 R
C7 C 0.2017(11) 0.3932(5) 0.3990(6) 0.031(3) Uani 1.000000 .
N2 N 0.1778(10) 0.4991(5) 0.2433(5) 0.038(3) Uani 1.000000 .
H2a H 0.1797(10) 0.5231(5) 0.2230(5) 0.045(4) Uiso 1.000000 R
H2b H 0.1546(10) 0.4713(5) 0.2317(5) 0.045(4) Uiso 1.000000 R
C1 C 0.2836(11) 0.5557(6) 0.3612(6) 0.030(3) Uani 1.000000 .
H1 H 0.3082(11) 0.5862(6) 0.3723(6) 0.036(4) Uiso 1.000000 R
C5 C 0.1737(11) 0.4191(6) 0.3140(6) 0.032(4) Uani 1.000000 .
H5 H 0.1525(11) 0.4123(6) 0.2798(6) 0.039(4) Uiso 1.000000 R
C37 C 0.0187(12) 0.9292(6) 0.1154(6) 0.033(3) Uani 1.000000 .
C35 C 0.0391(10) 0.9827(5) 0.1851(5) 0.027(3) Uiso 1.000000 .
H35 H 0.0338(10) 1.0137(5) 0.1983(5) 0.032(4) Uiso 1.000000 R
N9 N 0.5338(13) 0.7879(7) 0.0769(6) 0.058(4) Uani 1.000000 .
C10 C 0.3268(12) 0.5286(6) 0.4489(6) 0.038(4) Uani 1.000000 .
H10a H 0.276(2) 0.526(4) 0.4688(8) 0.056(6) Uiso 1.000000 GR
H10b H 0.378(6) 0.505(3) 0.4604(13) 0.056(6) Uiso 1.000000 GR
H10c H 0.355(7) 0.5608(16) 0.4526(9) 0.056(6) Uiso 1.000000 GR
C43 C 0.5497(12) 0.8157(7) 0.1190(7) 0.043(4) Uani 1.000000 .
H43 H 0.5287(12) 0.8027(7) 0.1472(7) 0.052(5) Uiso 1.000000 R
C4 C 0.2108(11) 0.4656(6) 0.3275(6) 0.031(3) Uiso 1.000000 .
C34 C 0.0761(10) 0.9446(6) 0.2187(6) 0.029(3) Uani 1.000000 .
O37 O 0.5621(7) 0.7618(3) 0.4339(4) 0.028(2) Uani 1.000000 .
C36 C 0.0112(10) 0.9760(6) 0.1348(6) 0.032(4) Uani 1.000000 .
H36 H -0.0123(10) 1.0019(6) 0.1136(6) 0.038(4) Uiso 1.000000 R
C40 C 0.1271(14) 0.8113(6) 0.2074(6) 0.047(5) Uani 1.000000 .
H40a H 0.064(3) 0.802(2) 0.188(4) 0.071(7) Uiso 1.000000 GR
H40b H 0.175(7) 0.8120(13) 0.186(4) 0.071(7) Uiso 1.000000 GR
H40c H 0.147(9) 0.7882(10) 0.2341(7) 0.071(7) Uiso 1.000000 GR
N5 N 0.5350(12) 1.0530(6) 0.2347(8) 0.061(5) Uani 1.000000 .
C3 C 0.2104(11) 0.5046(6) 0.2921(6) 0.030(3) Uiso 1.000000 .
C28 C 0.4824(16) 1.0656(8) 0.1456(8) 0.060(5) Uiso 1.000000 .
H28 H 0.4681(16) 1.0980(8) 0.1515(8) 0.071(6) Uiso 1.000000 R
C24 C 0.5388(12) 0.9854(6) 0.1786(6) 0.032(3) Uiso 1.000000 .
C26 C 0.4841(12) 0.9996(7) 0.0886(8) 0.053(5) Uani 1.000000 .
H26 H 0.4713(12) 0.9885(7) 0.0554(8) 0.063(6) Uiso 1.000000 R
C27 C 0.4668(15) 1.0491(8) 0.0997(8) 0.055(5) Uiso 1.000000 .
C25 C 0.5199(12) 0.9681(7) 0.1277(8) 0.049(5) Uani 1.000000 .
H25 H 0.5316(12) 0.9356(7) 0.1208(8) 0.059(6) Uiso 1.000000 R
O14 O 0.5307(10) 0.8906(4) 0.5027(5) 0.053(3) Uani 1.000000 .
C17 C 0.7661(13) 0.4977(8) 0.4085(7) 0.049(5) Uani 1.000000 .
C18 C 0.7430(14) 0.5117(7) 0.3617(7) 0.047(4) Uiso 1.000000 .
H18 H 0.7489(14) 0.5445(7) 0.3539(7) 0.057(5) Uiso 1.000000 R
N3 N 0.6912(15) 0.4954(7) 0.2745(7) 0.072(5) Uiso 1.000000 .
C19 C 0.7083(16) 0.4776(8) 0.3216(8) 0.060(5) Uiso 1.000000 .
C11 C 0.6583(16) 0.4615(8) 0.2355(9) 0.063(6) Uiso 1.000000 .
H11 H 0.6466(16) 0.4721(8) 0.2021(9) 0.075(7) Uiso 1.000000 R
C14 C 0.6978(15) 0.4292(8) 0.3346(8) 0.055(5) Uiso 1.000000 .
N4 N 0.6492(17) 0.3474(8) 0.3017(9) 0.091(7) Uiso 1.000000 .
H4a H 0.640(15) 0.3425(10) 0.333(2) 0.110(8) Uiso 1.000000 GR
H4b H 0.597(9) 0.3351(18) 0.281(5) 0.110(8) Uiso 1.000000 GR
C22 C 0.5838(14) 0.9741(7) 0.2663(8) 0.054(5) Uani 1.000000 .
H22 H 0.6035(14) 0.9540(7) 0.2942(8) 0.065(6) Uiso 1.000000 R
C16 C 0.7521(14) 0.4474(9) 0.4197(10) 0.068(7) Uani 1.000000 .
H16 H 0.7660(14) 0.4365(9) 0.4530(10) 0.081(8) Uiso 1.000000 R
C15 C 0.7186(16) 0.4156(9) 0.3818(8) 0.061(6) Uiso 1.000000 .
H15 H 0.7103(16) 0.3830(9) 0.3897(8) 0.074(7) Uiso 1.000000 R
C29 C 0.5204(12) 1.0354(7) 0.1864(9) 0.051(5) Uani 1.000000 .
C21 C 0.5666(14) 1.0212(8) 0.2740(9) 0.057(5) Uani 1.000000 .
H21 H 0.5764(14) 1.0329(8) 0.3070(9) 0.068(6) Uiso 1.000000 R
C23 C 0.5737(14) 0.9550(7) 0.2201(7) 0.048(4) Uiso 1.000000 .
C20 C 0.7024(19) 0.5446(9) 0.2623(9) 0.077(7) Uiso 1.000000 .
H20a H 0.655(8) 0.5640(12) 0.275(6) 0.116(10) Uiso 1.000000 GR
H20b H 0.768(4) 0.5554(19) 0.277(5) 0.116(10) Uiso 1.000000 GR
H20c H 0.692(12) 0.5482(13) 0.2262(9) 0.116(10) Uiso 1.000000 GR
C12 C 0.6437(17) 0.4147(9) 0.2456(9) 0.068(6) Uiso 1.000000 .
H12 H 0.6210(17) 0.3941(9) 0.2185(9) 0.082(7) Uiso 1.000000 R
C13 C 0.6598(18) 0.3952(9) 0.2926(9) 0.072(6) Uiso 1.000000 .
Cl3 Cl 0.4225(5) 1.0866(3) 0.0484(3) 0.106(3) Uani 1.000000 .
N6 N 0.5925(11) 0.9072(6) 0.2141(6) 0.049(4) Uani 1.000000 .
H6a H 0.553(7) 0.8892(6) 0.228(5) 0.059(5) Uiso 1.000000 GR
H6b H 0.585(10) 0.9007(13) 0.1822(6) 0.059(5) Uiso 1.000000 GR
N10 N 0.9700(14) 0.7649(7) 0.3505(7) 0.064(5) Uiso 1.000000 .
C31 C 0.1421(14) 0.8682(8) 0.2788(7) 0.053(5) Uani 1.000000 .
H31 H 0.1634(14) 0.8416(8) 0.2995(7) 0.064(6) Uiso 1.000000 R
C32 C 0.1372(15) 0.9112(8) 0.3018(8) 0.055(5) Uiso 1.000000 .
H32 H 0.1569(15) 0.9140(8) 0.3367(8) 0.066(6) Uiso 1.000000 R
C33 C 0.1014(12) 0.9522(7) 0.2722(7) 0.045(4) Uani 1.000000 .
N8 N 0.0943(12) 0.9954(6) 0.2934(6) 0.053(4) Uani 1.000000 .
H8a H 0.1115(12) 0.9987(6) 0.3256(6) 0.064(5) Uiso 1.000000 R
H8b H 0.0724(12) 1.0201(6) 0.2749(6) 0.064(5) Uiso 1.000000 R
C45 C 0.9995(16) 0.7281(10) 0.3909(10) 0.088(9) Uani 1.000000 .
H45a H 1.056(9) 0.740(3) 0.414(4) 0.131(14) Uiso 1.000000 GR
H45b H 0.946(5) 0.723(5) 0.408(5) 0.131(14) Uiso 1.000000 GR
H45c H 1.016(13) 0.698(2) 0.3760(12) 0.131(14) Uiso 1.000000 GR
C44 C 0.9660(18) 0.8149(9) 0.3639(9) 0.074(7) Uiso 1.000000 .
H44a H 0.904(5) 0.8216(16) 0.374(6) 0.112(10) Uiso 1.000000 GR
H44b H 1.019(7) 0.8220(17) 0.392(4) 0.112(10) Uiso 1.000000 GR
H44c H 0.973(13) 0.8349(9) 0.335(2) 0.112(10) Uiso 1.000000 GR
O42 O 0.9539(19) 0.7815(9) 0.2709(10) 0.135(8) Uiso 1.000000 .
C30 C 0.518(2) 1.1041(10) 0.2461(11) 0.097(9) Uiso 1.000000 .
H30a H 0.557(12) 1.1246(11) 0.228(6) 0.146(13) Uiso 1.000000 GR
H30b H 0.449(3) 1.112(2) 0.236(7) 0.146(13) Uiso 1.000000 GR
H30c H 0.537(14) 1.110(2) 0.2818(15) 0.146(13) Uiso 1.000000 GR
C46 C 0.962(2) 0.7521(12) 0.3072(12) 0.103(9) Uiso 1.000000 .
H46 H 0.962(2) 0.7189(12) 0.3003(12) 0.123(11) Uiso 1.000000 R
C42 C 0.475(2) 0.7454(11) 0.0739(11) 0.100(10) Uani 1.000000 .
H42a H 0.515(4) 0.7172(12) 0.071(8) 0.150(14) Uiso 1.000000 GR
H42b H 0.446(13) 0.743(4) 0.104(4) 0.150(14) Uiso 1.000000 GR
H42c H 0.423(9) 0.747(4) 0.045(5) 0.150(14) Uiso 1.000000 GR
C41 C 0.564(2) 0.8070(12) 0.0314(11) 0.112(11) Uani 1.000000 .
H41a H 0.523(12) 0.834(6) 0.019(5) 0.168(16) Uiso 1.000000 GR
H41b H 0.632(6) 0.817(8) 0.039(2) 0.168(16) Uiso 1.000000 GR
H41c H 0.557(17) 0.782(3) 0.006(3) 0.168(16) Uiso 1.000000 GR

loop_
_atom_site_aniso_label
_atom_site_aniso_U_11
_atom_site_aniso_U_22
_atom_site_aniso_U_33
_atom_site_aniso_U_12
_atom_site_aniso_U_13
_atom_site_aniso_U_23
W5 0.0226(3) 0.0245(3) 0.0343(3) -0.0038(2) 0.0114(2) 0.0006(2)
W7 0.0187(3) 0.0282(3) 0.0358(3) -0.0025(2) 0.0035(2) 0.0025(3)
W2 0.0222(3) 0.0247(3) 0.0359(3) 0.0010(2) 0.0076(2) 0.0080(2)
W8 0.0317(3) 0.0321(3) 0.0326(3) 0.0038(3) 0.0123(3) 0.0038(3)
W1 0.0317(3) 0.0272(3) 0.0328(3) -0.0069(3) -0.0008(3) 0.0041(3)
W6 0.0265(3) 0.0277(3) 0.0443(4) 0.0035(3) 0.0074(3) 0.0016(3)
W10 0.0293(3) 0.0360(4) 0.0349(3) 0.0005(3) 0.0054(3) 0.0125(3)
W12 0.0321(3) 0.0276(3) 0.0492(4) -0.0039(3) -0.0009(3) 0.0149(3)
W3 0.0241(3) 0.0434(4) 0.0522(4) -0.0130(3) -0.0036(3) 0.0174(3)
W9 0.0211(3) 0.0486(4) 0.0526(4) 0.0065(3) 0.0160(3) 0.0192(3)
W4 0.0466(4) 0.0239(3) 0.0453(4) -0.0096(3) -0.0045(3) 0.0019(3)
W11 0.0263(3) 0.0445(4) 0.0529(4) -0.0060(3) 0.0096(3) 0.0232(3)
Cl4 0.051(3) 0.046(3) 0.034(2) 0.010(2) 0.0058(19) 0.0011(18)
Cl1 0.040(2) 0.037(2) 0.063(3) -0.0100(19) -0.002(2) 0.014(2)
Cl2 0.046(3) 0.064(3) 0.056(3) 0.000(2) 0.014(2) -0.012(2)
O33 0.031(6) 0.027(6) 0.042(6) 0.000(5) 0.012(5) -0.001(5)
O4 0.027(5) 0.026(6) 0.042(6) -0.004(4) -0.001(5) 0.009(5)
O34 0.014(5) 0.043(7) 0.044(6) 0.007(4) 0.011(4) 0.014(5)
O8 0.029(5) 0.021(5) 0.043(6) 0.003(4) 0.016(5) -0.014(4)
O3 0.036(6) 0.040(7) 0.049(7) -0.009(5) 0.004(5) 0.010(5)
O7 0.025(5) 0.026(6) 0.041(6) 0.001(4) 0.012(5) -0.000(5)
O21 0.017(5) 0.034(6) 0.044(6) 0.003(4) 0.005(5) 0.007(5)
O5 0.038(6) 0.022(5) 0.032(5) -0.010(5) 0.006(5) 0.001(4)
O2 0.056(8) 0.022(6) 0.039(6) -0.011(5) 0.007(6) 0.006(5)
O19 0.025(6) 0.058(8) 0.051(7) -0.003(5) 0.007(5) 0.010(6)
O9 0.030(6) 0.040(7) 0.038(6) 0.002(5) 0.011(5) 0.000(5)
O22 0.028(5) 0.034(6) 0.035(6) 0.010(5) 0.010(5) 0.007(5)
O31 0.034(6) 0.048(7) 0.049(7) 0.005(5) 0.018(6) 0.020(6)
O12 0.021(5) 0.035(6) 0.053(7) -0.001(5) 0.005(5) 0.001(5)
O13 0.046(7) 0.012(5) 0.050(7) -0.002(5) 0.002(6) -0.000(5)
O35 0.043(7) 0.033(6) 0.046(7) 0.004(5) 0.016(6) 0.009(5)
O11 0.023(5) 0.050(7) 0.042(6) 0.004(5) 0.009(5) 0.006(5)
O20 0.038(6) 0.048(7) 0.040(6) 0.006(6) 0.006(5) 0.017(5)
O25 0.032(6) 0.040(7) 0.047(7) 0.008(5) 0.011(5) 0.023(5)
O17 0.041(7) 0.032(7) 0.064(8) -0.001(5) -0.007(6) 0.020(6)
O6 0.026(5) 0.054(8) 0.036(6) -0.006(5) 0.015(5) 0.006(5)
O15 0.036(7) 0.041(7) 0.066(8) -0.015(5) -0.009(6) 0.022(6)
O23 0.035(6) 0.039(7) 0.054(7) -0.005(5) 0.006(6) 0.018(6)
O38 0.029(6) 0.030(6) 0.044(6) -0.008(5) 0.015(5) 0.006(5)
O26 0.021(5) 0.042(7) 0.057(7) -0.012(5) -0.002(5) 0.028(6)
O18 0.048(7) 0.045(8) 0.053(7) -0.018(6) -0.000(6) 0.024(6)
O39 0.023(5) 0.015(5) 0.037(5) -0.002(4) 0.001(4) 0.011(4)
O29 0.034(7) 0.073(10) 0.083(10) 0.022(7) 0.032(7) 0.043(8)
O40 0.027(6) 0.029(6) 0.052(7) -0.003(5) -0.003(5) -0.007(5)
O36 0.022(5) 0.026(6) 0.050(6) -0.005(4) 0.018(5) 0.015(5)
O24 0.035(7) 0.045(8) 0.074(9) -0.019(6) 0.016(6) 0.020(6)
O1 0.047(7) 0.037(7) 0.041(6) -0.006(6) -0.003(6) 0.002(5)
O32 0.053(8) 0.044(7) 0.039(6) 0.010(6) 0.019(6) -0.000(5)
O41 0.056(9) 0.050(9) 0.076(10) -0.011(7) 0.025(8) -0.002(7)
O10 0.042(7) 0.047(8) 0.065(8) 0.009(6) 0.010(6) -0.007(6)
C6 0.019(7) 0.021(8) 0.054(10) -0.007(6) -0.006(7) -0.012(7)
O27 0.035(7) 0.061(9) 0.086(10) -0.017(6) -0.007(7) 0.032(8)
N7 0.035(7) 0.033(8) 0.043(8) 0.008(6) 0.002(6) 0.016(6)
C8 0.008(6) 0.029(8) 0.038(8) 0.008(5) -0.007(6) -0.010(6)
C38 0.015(6) 0.037(9) 0.042(9) -0.003(6) 0.013(6) -0.005(7)
C7 0.024(7) 0.017(7) 0.054(10) 0.010(6) 0.015(7) -0.000(7)
N2 0.041(8) 0.027(7) 0.047(8) 0.001(6) 0.013(7) 0.000(6)
C1 0.031(8) 0.027(8) 0.037(8) -0.005(6) 0.020(7) -0.000(6)
C5 0.023(7) 0.033(9) 0.046(9) -0.004(6) 0.020(7) -0.009(7)
C37 0.034(8) 0.025(8) 0.041(9) -0.005(7) 0.006(7) -0.006(7)
N9 0.067(12) 0.058(11) 0.050(10) -0.014(9) 0.017(9) -0.002(8)
C10 0.039(9) 0.030(9) 0.047(9) -0.014(7) 0.015(8) -0.000(7)
C43 0.024(8) 0.056(12) 0.050(11) 0.001(8) 0.004(8) 0.007(9)
C34 0.011(6) 0.043(9) 0.036(8) -0.001(6) 0.013(6) 0.006(7)
O37 0.019(5) 0.022(5) 0.038(6) -0.003(4) -0.012(4) 0.011(4)
C36 0.009(6) 0.045(10) 0.041(9) -0.003(6) 0.004(6) 0.012(7)
C40 0.051(11) 0.041(10) 0.041(10) -0.000(8) -0.014(8) 0.021(8)
N5 0.039(9) 0.039(10) 0.112(16) -0.000(7) 0.034(10) -0.009(10)
C26 0.023(8) 0.053(12) 0.077(14) -0.017(8) -0.004(9) 0.015(10)
C25 0.031(9) 0.036(10) 0.080(14) 0.001(8) 0.012(9) 0.021(9)
O14 0.065(9) 0.029(7) 0.061(8) -0.023(6) -0.000(7) -0.008(6)
C17 0.033(9) 0.065(14) 0.053(11) 0.007(9) 0.015(9) -0.019(10)
C22 0.047(11) 0.038(11) 0.079(14) -0.015(9) 0.015(11) 0.009(10)
C16 0.029(10) 0.079(17) 0.096(18) 0.003(10) 0.014(11) -0.026(14)
C29 0.018(8) 0.049(12) 0.086(15) -0.007(8) 0.007(9) 0.015(11)
C21 0.036(10) 0.059(14) 0.076(15) -0.021(10) 0.018(10) -0.001(11)
Cl3 0.081(4) 0.084(5) 0.130(6) -0.015(4) -0.037(4) 0.074(5)
N6 0.041(8) 0.057(10) 0.050(9) -0.006(7) 0.009(7) 0.025(8)
C31 0.050(11) 0.073(15) 0.036(10) -0.003(10) 0.005(9) 0.019(9)
C33 0.027(8) 0.058(12) 0.053(11) -0.011(8) 0.013(8) -0.014(9)
N8 0.052(10) 0.068(12) 0.038(8) 0.006(9) 0.006(7) 0.001(8)
C45 0.044(12) 0.10(2) 0.12(2) 0.006(13) 0.041(14) 0.059(18)
C42 0.12(3) 0.09(2) 0.10(2) -0.016(19) 0.042(19) -0.020(17)
C41 0.13(3) 0.12(3) 0.11(2) 0.00(2) 0.06(2) 0.02(2)

loop_
_atom_type_symbol
_atom_type_scat_dispersion_real
_atom_type_scat_dispersion_imag
_atom_type_scat_Cromer_Mann_a1
_atom_type_scat_Cromer_Mann_a2
_atom_type_scat_Cromer_Mann_a3
_atom_type_scat_Cromer_Mann_a4
_atom_type_scat_Cromer_Mann_b1
_atom_type_scat_Cromer_Mann_b2
_atom_type_scat_Cromer_Mann_b3
_atom_type_scat_Cromer_Mann_b4
_atom_type_scat_Cromer_Mann_c
_atom_type_scat_source
_atom_type_scat_dispersion_source
C 0.00347 0.00161 2.31000 1.02000 1.58860 0.86500 20.84390 10.20750 0.56870 51.65120 0.215599998832 'International Tables Volume C Table 6.1.1.4 (pp. 500-502)' 'Henke, Gullikson and Davis, At. Data and Nucl. Data Tables, 1993, 54, 2'
Cl 0.14873 0.16029 11.46040 7.19640 6.25560 1.64550 0.01040 1.16620 18.51940 47.77840 -9.55739974976 'International Tables Volume C Table 6.1.1.4 (pp. 500-502)' 'Henke, Gullikson and Davis, At. Data and Nucl. Data Tables, 1993, 54, 2'
H 0.00000 0.00000 0.49300 0.32291 0.14019 0.04081 10.51090 26.12570 3.14236 57.79970 0.0030380000826 'International Tables Volume C Table 6.1.1.4 (pp. 500-502)' 'Henke, Gullikson and Davis, At. Data and Nucl. Data Tables, 1993, 54, 2'
O 0.01158 0.00611 3.04850 2.28680 1.54630 0.86700 13.27710 5.70110 0.32390 32.90890 0.250800013542 'International Tables Volume C Table 6.1.1.4 (pp. 500-502)' 'Henke, Gullikson and Davis, At. Data and Nucl. Data Tables, 1993, 54, 2'
N 0.00653 0.00323 12.21260 3.13220 2.01250 1.16630 0.00570 9.89330 28.99750 0.58260 -11.5290002823 'International Tables Volume C Table 6.1.1.4 (pp. 500-502)' 'Henke, Gullikson and Davis, At. Data and Nucl. Data Tables, 1993, 54, 2'
Si 0.08192 0.07060 6.29150 3.03530 1.98910 1.54100 2.43860 32.33370 0.67850 81.69370 1.14069998264 'International Tables Volume C Table 6.1.1.4 (pp. 500-502)' 'Henke, Gullikson and Davis, At. Data and Nucl. Data Tables, 1993, 54, 2'
W -0.66836 6.76498 29.08180 15.43000 14.43270 5.11982 1.72029 9.22590 0.32170 57.05600 9.88749980927 'International Tables Volume C Table 6.1.1.4 (pp. 500-502)' 'Henke, Gullikson and Davis, At. Data and Nucl. Data Tables, 1993, 54, 2'

loop_
_exptl_crystal_face_index_h
_exptl_crystal_face_index_k
_exptl_crystal_face_index_l
_exptl_crystal_face_perp_dist
12 26 -18 0.1090
-12 -26 18 0.1090
-3 18 34 0.1213
3 -18 -34 0.1213
-19 6 14 0.0850
0 -3 -37 0.1135
10 24 19 0.1073
2 5 36 0.1137
-15 19 -10 0.0934
7 -31 16 0.0756
19 5 -2 0.0649
-8 34 12 0.0923
10 -15 25 0.0682
-20 0 6 0.0921
18 -4 -20 0.0646
6 -36 -7 0.1086
-9 -4 36 0.0983
-13 28 7 0.0742

loop_
_geom_angle_atom_site_label_1
_geom_angle_atom_site_label_2
_geom_angle_atom_site_label_3
_geom_angle
_geom_angle_site_symmetry_1
_geom_angle_site_symmetry_3
_geom_angle_publ_flag
O7 W5 O8 89.4(4) . . ?
O5 W5 O8 156.9(4) . . ?
O5 W5 O7 86.1(4) . . ?
O9 W5 O8 87.6(4) . . ?
O9 W5 O7 156.5(4) . . ?
O9 W5 O5 87.6(5) . . ?
O6 W5 O8 99.9(5) . . ?
O6 W5 O7 102.3(5) . . ?
O6 W5 O5 103.2(5) . . ?
O6 W5 O9 101.2(5) . . ?
O39 W5 O8 72.9(4) . . ?
O39 W5 O7 84.9(4) . . ?
O39 W5 O5 84.1(4) . . ?
O39 W5 O9 72.0(4) . . ?
O39 W5 O6 170.0(4) . . ?
O8 W7 O33 87.3(4) . . ?
O21 W7 O33 85.4(4) . . ?
O21 W7 O8 158.2(4) . . ?
O11 W7 O33 156.9(5) . . ?
O11 W7 O8 88.6(4) . . ?
O11 W7 O21 90.0(5) . . ?
O39 W7 O33 84.3(4) . . ?
O39 W7 O8 72.7(4) . . ?
O39 W7 O21 86.1(4) . . ?
O39 W7 O11 72.8(4) . . ?
O40 W7 O33 102.3(5) . . ?
O40 W7 O8 99.3(5) . . ?
O40 W7 O21 102.3(5) . . ?
O40 W7 O11 100.8(5) . . ?
O40 W7 O39 169.6(5) . . ?
O34 W2 O4 157.4(4) . . ?
O7 W2 O4 85.5(4) . . ?
O7 W2 O34 87.2(4) . . ?
O30 W2 O4 91.2(5) . . ?
O30 W2 O34 87.6(4) . . ?
O30 W2 O7 157.9(4) . . ?
O35 W2 O4 103.9(5) . . ?
O35 W2 O34 98.6(5) . . ?
O35 W2 O7 102.5(5) . . ?
O35 W2 O30 99.4(5) . . ?
O36 W2 O4 85.7(4) . . ?
O36 W2 O34 72.3(4) . . ?
O36 W2 O7 84.2(4) . . ?
O36 W2 O30 73.8(4) . . ?
O36 W2 O35 168.6(5) . . ?
O34 W8 O33 89.5(4) . . ?
O22 W8 O33 86.5(4) . . ?
O22 W8 O34 158.0(5) . . ?
O31 W8 O33 157.8(5) . . ?
O31 W8 O34 87.4(4) . . ?
O31 W8 O22 88.2(4) . . ?
O36 W8 O33 85.0(4) . . ?
O36 W8 O34 73.2(4) . . ?
O36 W8 O22 84.9(4) . . ?
O36 W8 O31 73.0(4) . . ?
O32 W8 O33 102.4(5) . . ?
O32 W8 O34 99.4(5) . . ?
O32 W8 O22 102.6(5) . . ?
O32 W8 O31 99.7(5) . . ?
O32 W8 O36 169.6(5) . . ?
O3 W1 O4 87.3(5) . . ?
O5 W1 O4 85.7(4) . . ?
O5 W1 O3 157.0(5) . . ?
O2 W1 O4 156.5(4) . . ?
O2 W1 O3 87.7(5) . . ?
O2 W1 O5 90.1(5) . . ?
O1 W1 O4 103.6(5) . . ?
O1 W1 O3 99.9(5) . . ?
O1 W1 O5 103.1(5) . . ?
O1 W1 O2 99.8(5) . . ?
O37 W1 O4 82.9(4) . . ?
O37 W1 O3 72.9(4) . . ?
O37 W1 O5 84.5(4) . . ?
O37 W1 O2 73.7(4) . . ?
O37 W1 O1 170.2(4) . . ?
O12 W6 O9 157.5(4) . . ?
O13 W6 O9 91.0(5) . . ?
O13 W6 O12 85.1(5) . . ?
O11 W6 O9 88.5(5) . . ?
O11 W6 O12 86.5(5) . . ?
O11 W6 O13 156.7(4) . . ?
O39 W6 O9 73.3(4) . . ?
O39 W6 O12 84.3(4) . . ?
O39 W6 O13 85.0(4) . . ?
O39 W6 O11 72.5(4) . . ?
O10 W6 O9 100.9(5) . . ?
O10 W6 O12 101.5(5) . . ?
O10 W6 O13 102.9(5) . . ?
O10 W6 O11 100.1(5) . . ?
O10 W6 O39 170.5(5) . . ?
O19 W10 O21 87.8(5) . . ?
O22 W10 O21 85.5(4) . . ?
O22 W10 O19 158.8(5) . . ?
O20 W10 O21 102.5(5) . . ?
O20 W10 O19 98.8(5) . . ?
O20 W10 O22 102.3(5) . . ?
O23 W10 O21 157.5(5) . . ?
O23 W10 O19 88.7(5) . . ?
O23 W10 O22 89.8(5) . . ?
O23 W10 O20 100.0(5) . . ?
O38 W10 O21 84.9(4) . . ?
O38 W10 O19 74.2(4) . . ?
O38 W10 O22 85.2(4) . . ?
O38 W10 O20 169.7(5) . . ?
O38 W10 O23 72.8(4) . . ?
O19 W12 O16 158.7(5) . . ?
O12 W12 O16 85.7(5) . . ?
O12 W12 O19 89.6(5) . . ?
O17 W12 O16 102.8(5) . . ?
O17 W12 O19 98.5(6) . . ?
O17 W12 O12 102.3(5) . . ?
O38 W12 O16 85.0(4) . . ?
O38 W12 O19 74.0(5) . . ?
O38 W12 O12 85.3(4) . . ?
O38 W12 O17 169.3(5) . . ?
O18 W12 O16 87.9(5) . . ?
O18 W12 O19 88.5(5) . . ?
O18 W12 O12 157.3(5) . . ?
O18 W12 O17 100.3(5) . . ?
O18 W12 O38 72.4(4) . . ?
O28 W3 O3 91.1(5) . . ?
O15 W3 O3 88.2(5) . . ?
O15 W3 O28 158.8(5) . . ?
O26 W3 O3 157.3(4) . . ?
O26 W3 O28 86.0(5) . . ?
O26 W3 O15 86.5(5) . . ?
O27 W3 O3 100.8(6) . . ?
O27 W3 O28 103.0(7) . . ?
O27 W3 O15 98.0(6) . . ?
O27 W3 O26 101.9(5) . . ?
O37 W3 O3 73.4(4) . . ?
O37 W3 O28 85.4(4) . . ?
O37 W3 O15 74.1(4) . . ?
O37 W3 O26 83.9(4) . . ?
O37 W3 O27 170.1(6) . . ?
O28 W9 O30 87.9(5) . . ?
O31 W9 O30 87.9(5) . . ?
O31 W9 O28 157.7(5) . . ?
O25 W9 O30 157.5(5) . . ?
O25 W9 O28 86.8(5) . . ?
O25 W9 O31 88.7(5) . . ?
O29 W9 O30 99.5(5) . . ?
O29 W9 O28 102.7(7) . . ?
O29 W9 O31 99.6(6) . . ?
O29 W9 O25 102.9(5) . . ?
O36 W9 O30 73.1(4) . . ?
O36 W9 O28 85.1(4) . . ?
O36 W9 O31 72.7(4) . . ?
O36 W9 O25 84.7(4) . . ?
O36 W9 O29 169.3(6) . . ?
O16 W4 O2 157.6(5) . . ?
O13 W4 O2 87.7(5) . . ?
O13 W4 O16 84.4(5) . . ?
O15 W4 O2 88.3(5) . . ?
O15 W4 O16 90.9(5) . . ?
O15 W4 O13 157.2(5) . . ?
O37 W4 O2 73.4(4) . . ?
O37 W4 O16 84.9(4) . . ?
O37 W4 O13 83.7(4) . . ?
O37 W4 O15 73.6(4) . . ?
O14 W4 O2 99.3(6) . . ?
O14 W4 O16 102.9(6) . . ?
O14 W4 O13 102.4(6) . . ?
O14 W4 O15 100.4(6) . . ?
O14 W4 O37 170.5(5) . . ?
O23 W11 O25 87.5(5) . . ?
O38 W11 O25 85.3(4) . . ?
O38 W11 O23 72.3(4) . . ?
O26 W11 O25 87.6(5) . . ?
O26 W11 O23 158.0(4) . . ?
O26 W11 O38 85.9(4) . . ?
O18 W11 O25 159.1(5) . . ?
O18 W11 O23 87.3(5) . . ?
O18 W11 O38 73.8(4) . . ?
O18 W11 O26 89.6(5) . . ?
O24 W11 O25 102.9(5) . . ?
O24 W11 O23 99.1(6) . . ?
O24 W11 O38 168.0(5) . . ?
O24 W11 O26 102.9(5) . . ?
O24 W11 O18 97.8(6) . . ?
O39 Si1 O38 109.8(5) . . ?
O36 Si1 O38 107.9(5) . . ?
O36 Si1 O39 109.1(5) . . ?
O37 Si1 O38 111.3(5) . . ?
O37 Si1 O39 109.3(5) . . ?
O37 Si1 O36 109.4(5) . . ?
W8 O33 W7 151.0(6) . . ?
W1 O4 W2 152.4(6) . . ?
W8 O34 W2 122.6(6) . . ?
W7 O8 W5 122.4(5) . . ?
W3 O3 W1 122.8(6) . . ?
W2 O7 W5 151.1(6) . . ?
W10 O21 W7 151.8(6) . . ?
W1 O5 W5 151.9(6) . . ?
W4 O2 W1 122.4(6) . . ?
W4 O16 W12 152.5(6) . . ?
W12 O19 W10 120.2(6) . . ?
W6 O9 W5 122.7(5) . . ?
W9 O30 W2 122.3(6) . . ?
W9 O28 W3 151.3(7) . . ?
W10 O22 W8 151.0(6) . . ?
W9 O31 W8 122.5(6) . . ?
W12 O12 W6 151.3(6) . . ?
W4 O13 W6 152.8(7) . . ?
W6 O11 W7 122.8(6) . . ?
W11 O25 W9 149.5(7) . . ?
W4 O15 W3 122.1(6) . . ?
W11 O23 W10 122.5(6) . . ?
W12 O38 W10 91.6(4) . . ?
W11 O38 W10 92.5(4) . . ?
W11 O38 W12 92.1(3) . . ?
Si1 O38 W10 125.3(6) . . ?
Si1 O38 W12 122.8(6) . . ?
Si1 O38 W11 123.3(6) . . ?
W11 O26 W3 150.1(6) . . ?
W11 O18 W12 121.7(6) . . ?
W7 O39 W5 92.0(3) . . ?
W6 O39 W5 92.0(3) . . ?
W6 O39 W7 91.8(3) . . ?
Si1 O39 W5 124.3(5) . . ?
Si1 O39 W7 123.6(5) . . ?
Si1 O39 W6 123.7(5) . . ?
W8 O36 W2 91.9(4) . . ?
W9 O36 W2 90.7(3) . . ?
W9 O36 W8 91.7(4) . . ?
Si1 O36 W2 123.4(5) . . ?
Si1 O36 W8 124.9(6) . . ?
Si1 O36 W9 124.3(5) . . ?
C1 N1 C9 119.9(12) . . ?
C10 N1 C9 120.4(12) . . ?
C10 N1 C1 119.7(13) . . ?
C8 C9 N1 120.5(13) . . ?
C4 C9 N1 120.1(13) . . ?
C4 C9 C8 119.3(13) . . ?
C7 C6 H6 121.3(9) . . ?
C5 C6 H6 121.3(9) . . ?
C5 C6 C7 117.4(14) . . ?
C40 N7 C39 120.6(13) . . ?
C31 N7 C39 116.7(15) . . ?
C31 N7 C40 122.6(15) . . ?
C38 C39 N7 119.7(14) . . ?
C34 C39 N7 121.3(14) . . ?
C34 C39 C38 119.1(14) . . ?
C1 C2 H2 118.6(9) . . ?
C3 C2 H2 118.6(9) . . ?
C3 C2 C1 122.9(15) . . ?
H8 C8 C9 120.3(8) . . ?
C7 C8 C9 119.3(14) . . ?
C7 C8 H8 120.3(9) . . ?
H38 C38 C39 120.6(9) . . ?
C37 C38 C39 118.9(14) . . ?
C37 C38 H38 120.6(9) . . ?
C6 C7 Cl1 119.6(12) . . ?
C8 C7 Cl1 117.6(13) . . ?
C8 C7 C6 122.7(14) . . ?
H2b N2 H2a 120.0 . . ?
C3 N2 H2a 120.0 . . ?
C3 N2 H2b 120.0 . . ?
C2 C1 N1 122.2(14) . . ?
H1 C1 N1 118.9(8) . . ?
H1 C1 C2 118.9(9) . . ?
H5 C5 C6 118.2(9) . . ?
C4 C5 C6 123.6(15) . . ?
C4 C5 H5 118.2(9) . . ?
C38 C37 Cl4 117.8(12) . . ?
C36 C37 Cl4 119.4(12) . . ?
C36 C37 C38 122.6(15) . . ?
C34 C35 H35 118.5(9) . . ?
C36 C35 H35 118.5(10) . . ?
C36 C35 C34 123.0(15) . . ?
C42 N9 C43 121.1(18) . . ?
C41 N9 C43 118(2) . . ?
C41 N9 C42 120(2) . . ?
H10a C10 N1 109.5 . . ?
H10b C10 N1 109.5 . . ?
H10b C10 H10a 109.5 . . ?
H10c C10 N1 109.5 . . ?
H10c C10 H10a 109.5 . . ?
H10c C10 H10b 109.5 . . ?
N9 C43 O41 127.6(18) . . ?
H43 C43 O41 116.2(12) . . ?
H43 C43 N9 116.2(11) . . ?
C5 C4 C9 117.6(14) . . ?
C3 C4 C9 118.8(14) . . ?
C3 C4 C5 123.6(14) . . ?
C35 C34 C39 118.1(14) . . ?
C33 C34 C39 119.9(15) . . ?
C33 C34 C35 121.9(15) . . ?
W3 O37 W1 90.9(3) . . ?
W4 O37 W1 90.5(4) . . ?
W4 O37 W3 90.2(3) . . ?
Si1 O37 W1 125.8(5) . . ?
Si1 O37 W3 125.0(6) . . ?
Si1 O37 W4 123.9(5) . . ?
C35 C36 C37 118.2(15) . . ?
H36 C36 C37 120.9(9) . . ?
H36 C36 C35 120.9(10) . . ?
H40a C40 N7 109.5 . . ?
H40b C40 N7 109.5 . . ?
H40b C40 H40a 109.5 . . ?
H40c C40 N7 109.5 . . ?
H40c C40 H40a 109.5 . . ?
H40c C40 H40b 109.5 . . ?
C21 N5 C29 118.5(17) . . ?
C30 N5 C29 122(2) . . ?
C30 N5 C21 119(2) . . ?
N2 C3 C2 121.5(14) . . ?
C4 C3 C2 116.1(14) . . ?
C4 C3 N2 122.4(14) . . ?
C27 C28 H28 119.5(14) . . ?
C29 C28 H28 119.5(13) . . ?
C29 C28 C27 121(2) . . ?
C29 C24 C25 117.2(16) . . ?
C23 C24 C25 122.8(16) . . ?
C23 C24 C29 120.0(17) . . ?
C27 C26 H26 120.4(12) . . ?
C25 C26 H26 120.4(13) . . ?
C25 C26 C27 119(2) . . ?
C26 C27 C28 122(2) . . ?
Cl3 C27 C28 121.6(18) . . ?
Cl3 C27 C26 116.5(16) . . ?
C26 C25 C24 120.1(18) . . ?
H25 C25 C24 120.0(10) . . ?
H25 C25 C26 120.0(13) . . ?
C18 C17 Cl2 125.5(18) . . ?
C16 C17 Cl2 116.5(16) . . ?
C16 C17 C18 118(2) . . ?
H18 C18 C17 119.3(13) . . ?
C19 C18 C17 121(2) . . ?
C19 C18 H18 119.3(12) . . ?
C11 N3 C19 116(2) . . ?
C20 N3 C19 124(2) . . ?
C20 N3 C11 120(2) . . ?
N3 C19 C18 117(2) . . ?
C14 C19 C18 117.9(19) . . ?
C14 C19 N3 126(2) . . ?
H11 C11 N3 119.2(13) . . ?
C12 C11 N3 122(2) . . ?
C12 C11 H11 119.2(15) . . ?
C15 C14 C19 120(2) . . ?
C13 C14 C19 117(2) . . ?
C13 C14 C15 123(2) . . ?
H4b N4 H4a 107.0 . . ?
C13 N4 H4a 111.2 . . ?
C13 N4 H4b 111.0 . . ?
C21 C22 H22 118.9(14) . . ?
C23 C22 H22 118.9(12) . . ?
C23 C22 C21 122(2) . . ?
H16 C16 C17 120.0(13) . . ?
C15 C16 C17 120(2) . . ?
C15 C16 H16 120.0(15) . . ?
C16 C15 C14 122(2) . . ?
H15 C15 C14 118.9(14) . . ?
H15 C15 C16 118.9(15) . . ?
C28 C29 N5 120(2) . . ?
C24 C29 N5 119.0(17) . . ?
C24 C29 C28 121(2) . . ?
C22 C21 N5 122(2) . . ?
H21 C21 N5 118.9(12) . . ?
H21 C21 C22 118.9(14) . . ?
C22 C23 C24 118.0(18) . . ?
N6 C23 C24 121.6(17) . . ?
N6 C23 C22 120.3(18) . . ?
H20a C20 N3 109.5 . . ?
H20b C20 N3 109.5 . . ?
H20b C20 H20a 109.5 . . ?
H20c C20 N3 109.5 . . ?
H20c C20 H20a 109.5 . . ?
H20c C20 H20b 109.5 . . ?
H12 C12 C11 117.8(15) . . ?
C13 C12 C11 124(2) . . ?
C13 C12 H12 117.8(16) . . ?
N4 C13 C14 120(2) . . ?
C12 C13 C14 116(2) . . ?
C12 C13 N4 123(2) . . ?
H6a N6 C23 110.7 . . ?
H6b N6 C23 109.1 . . ?
H6b N6 H6a 109.0 . . ?
C44 N10 C45 119(2) . . ?
C46 N10 C45 118(3) . . ?
C46 N10 C44 122(2) . . ?
H31 C31 N7 116.6(11) . . ?
C32 C31 N7 126.8(19) . . ?
C32 C31 H31 116.6(12) . . ?
H32 C32 C31 120.6(12) . . ?
C33 C32 C31 118.7(19) . . ?
C33 C32 H32 120.6(11) . . ?
C32 C33 C34 116.5(17) . . ?
N8 C33 C34 122.6(18) . . ?
N8 C33 C32 120.9(18) . . ?
H8a N8 C33 120.0 . . ?
H8b N8 C33 120.0 . . ?
H8b N8 H8a 120.0 . . ?
H45a C45 N10 109.5 . . ?
H45b C45 N10 109.5 . . ?
H45b C45 H45a 109.5 . . ?
H45c C45 N10 109.5 . . ?
H45c C45 H45a 109.5 . . ?
H45c C45 H45b 109.5 . . ?
H44a C44 N10 109.5 . . ?
H44b C44 N10 109.5 . . ?
H44b C44 H44a 109.5 . . ?
H44c C44 N10 109.5 . . ?
H44c C44 H44a 109.5 . . ?
H44c C44 H44b 109.5 . . ?
H30a C30 N5 109.5 . . ?
H30b C30 N5 109.5 . . ?
H30b C30 H30a 109.5 . . ?
H30c C30 N5 109.5 . . ?
H30c C30 H30a 109.5 . . ?
H30c C30 H30b 109.5 . . ?
O42 C46 N10 123(3) . . ?
H46 C46 N10 118(2) . . ?
H46 C46 O42 118(2) . . ?
H42a C42 N9 109.5 . . ?
H42b C42 N9 109.5 . . ?
H42b C42 H42a 109.5 . . ?
H42c C42 N9 109.5 . . ?
H42c C42 H42a 109.5 . . ?
H42c C42 H42b 109.5 . . ?
H41a C41 N9 109.5 . . ?
H41b C41 N9 109.5 . . ?
H41b C41 H41a 109.5 . . ?
H41c C41 N9 109.5 . . ?
H41c C41 H41a 109.5 . . ?
H41c C41 H41b 109.5 . . ?

loop_
_geom_bond_atom_site_label_1
_geom_bond_atom_site_label_2
_geom_bond_distance
_geom_bond_site_symmetry_2
_geom_bond_publ_flag
W5 O8 1.927(10) . ?
W5 O7 1.893(10) . ?
W5 O5 1.908(10) . ?
W5 O9 1.952(11) . ?
W5 O6 1.703(10) . ?
W5 O39 2.339(9) . ?
W7 O33 1.933(10) . ?
W7 O8 1.922(10) . ?
W7 O21 1.899(10) . ?
W7 O11 1.893(11) . ?
W7 O39 2.350(10) . ?
W7 O40 1.683(10) . ?
W2 O4 1.874(11) . ?
W2 O34 1.933(11) . ?
W2 O7 1.927(9) . ?
W2 O30 1.902(11) . ?
W2 O35 1.673(11) . ?
W2 O36 2.353(10) . ?
W8 O33 1.879(10) . ?
W8 O34 1.909(10) . ?
W8 O22 1.908(10) . ?
W8 O31 1.934(11) . ?
W8 O36 2.334(11) . ?
W8 O32 1.709(12) . ?
W1 O4 1.920(11) . ?
W1 O3 1.932(11) . ?
W1 O5 1.884(10) . ?
W1 O2 1.918(11) . ?
W1 O1 1.699(11) . ?
W1 O37 2.368(10) . ?
W6 O9 1.879(11) . ?
W6 O12 1.930(11) . ?
W6 O13 1.896(11) . ?
W6 O11 1.936(12) . ?
W6 O39 2.332(10) . ?
W6 O10 1.701(12) . ?
W10 O21 1.908(10) . ?
W10 O19 1.940(13) . ?
W10 O22 1.894(10) . ?
W10 O20 1.714(11) . ?
W10 O23 1.901(11) . ?
W10 O38 2.335(11) . ?
W12 O16 1.886(11) . ?
W12 O19 1.932(12) . ?
W12 O12 1.877(10) . ?
W12 O17 1.685(11) . ?
W12 O38 2.348(11) . ?
W12 O18 1.958(13) . ?
W3 O3 1.908(11) . ?
W3 O28 1.924(11) . ?
W3 O15 1.914(14) . ?
W3 O26 1.912(11) . ?
W3 O27 1.681(12) . ?
W3 O37 2.364(9) . ?
W9 O30 1.930(11) . ?
W9 O28 1.883(11) . ?
W9 O31 1.911(13) . ?
W9 O25 1.885(10) . ?
W9 O29 1.709(11) . ?
W9 O36 2.364(9) . ?
W4 O2 1.926(10) . ?
W4 O16 1.911(10) . ?
W4 O13 1.904(11) . ?
W4 O15 1.924(12) . ?
W4 O37 2.376(10) . ?
W4 O14 1.682(12) . ?
W11 O25 1.924(11) . ?
W11 O23 1.940(12) . ?
W11 O38 2.330(10) . ?
W11 O26 1.899(12) . ?
W11 O18 1.898(13) . ?
W11 O24 1.687(11) . ?
Si1 O38 1.636(10) . ?
Si1 O39 1.647(10) . ?
Si1 O36 1.633(11) . ?
Si1 O37 1.579(10) . ?
Cl4 C37 1.719(16) . ?
Cl1 C7 1.727(16) . ?
Cl2 C17 1.718(19) . ?
N1 C9 1.362(18) . ?
N1 C1 1.350(18) . ?
N1 C10 1.472(19) . ?
C9 C8 1.40(2) . ?
C9 C4 1.43(2) . ?
O41 C43 1.19(2) . ?
C6 H6 0.9300 . ?
C6 C7 1.39(2) . ?
C6 C5 1.37(2) . ?
N7 C39 1.364(18) . ?
N7 C40 1.45(2) . ?
N7 C31 1.35(2) . ?
C39 C38 1.43(2) . ?
C39 C34 1.41(2) . ?
C2 H2 0.9300 . ?
C2 C1 1.33(2) . ?
C2 C3 1.40(2) . ?
C8 H8 0.9300 . ?
C8 C7 1.38(2) . ?
C38 H38 0.9300 . ?
C38 C37 1.36(2) . ?
N2 H2a 0.8600 . ?
N2 H2b 0.8600 . ?
N2 C3 1.316(19) . ?
C1 H1 0.9300 . ?
C5 H5 0.9300 . ?
C5 C4 1.40(2) . ?
C37 C36 1.40(2) . ?
C35 H35 0.9300 . ?
C35 C34 1.41(2) . ?
C35 C36 1.35(2) . ?
N9 C43 1.35(2) . ?
N9 C42 1.42(3) . ?
N9 C41 1.46(3) . ?
C10 H10a 0.9600 . ?
C10 H10b 0.9600 . ?
C10 H10c 0.9600 . ?
C43 H43 0.9300 . ?
C4 C3 1.43(2) . ?
C34 C33 1.43(2) . ?
C36 H36 0.9300 . ?
C40 H40a 0.9600 . ?
C40 H40b 0.9600 . ?
C40 H40c 0.9600 . ?
N5 C29 1.36(3) . ?
N5 C21 1.38(3) . ?
N5 C30 1.46(3) . ?
C28 H28 0.9300 . ?
C28 C27 1.29(3) . ?
C28 C29 1.40(3) . ?
C24 C25 1.43(2) . ?
C24 C29 1.42(2) . ?
C24 C23 1.40(2) . ?
C26 H26 0.9300 . ?
C26 C27 1.42(3) . ?
C26 C25 1.38(2) . ?
C27 Cl3 1.74(2) . ?
C25 H25 0.9300 . ?
C17 C18 1.30(3) . ?
C17 C16 1.43(3) . ?
C18 H18 0.9300 . ?
C18 C19 1.44(3) . ?
N3 C19 1.34(3) . ?
N3 C11 1.41(3) . ?
N3 C20 1.40(3) . ?
C19 C14 1.39(3) . ?
C11 H11 0.9300 . ?
C11 C12 1.34(3) . ?
C14 C15 1.30(3) . ?
C14 C13 1.48(3) . ?
N4 H4a 0.8776 . ?
N4 H4b 0.8887 . ?
N4 C13 1.34(3) . ?
C22 H22 0.9300 . ?
C22 C21 1.33(3) . ?
C22 C23 1.33(3) . ?
C16 H16 0.9300 . ?
C16 C15 1.35(3) . ?
C15 H15 0.9300 . ?
C21 H21 0.9300 . ?
C23 N6 1.35(2) . ?
C20 H20a 0.9600 . ?
C20 H20b 0.9600 . ?
C20 H20c 0.9600 . ?
C12 H12 0.9300 . ?
C12 C13 1.35(3) . ?
N6 H6a 0.8616 . ?
N6 H6b 0.8618 . ?
N10 C45 1.48(3) . ?
N10 C44 1.42(3) . ?
N10 C46 1.20(3) . ?
C31 H31 0.9300 . ?
C31 C32 1.34(3) . ?
C32 H32 0.9300 . ?
C32 C33 1.41(3) . ?
C33 N8 1.32(2) . ?
N8 H8a 0.8600 . ?
N8 H8b 0.8600 . ?
C45 H45a 0.9600 . ?
C45 H45b 0.9600 . ?
C45 H45c 0.9600 . ?
C44 H44a 0.9600 . ?
C44 H44b 0.9600 . ?
C44 H44c 0.9600 . ?
O42 C46 1.25(3) . ?
C30 H30a 0.9600 . ?
C30 H30b 0.9600 . ?
C30 H30c 0.9600 . ?
C46 H46 0.9300 . ?
C42 H42a 0.9600 . ?
C42 H42b 0.9600 . ?
C42 H42c 0.9600 . ?
C41 H41a 0.9600 . ?
C41 H41b 0.9600 . ?
C41 H41c 0.9600 . ?

loop_
_geom_hbond_atom_site_label_D
_geom_hbond_atom_site_label_H
_geom_hbond_atom_site_label_A
_geom_hbond_distance_DH
_geom_hbond_distance_HA
_geom_hbond_distance_DA
_geom_hbond_angle_DHA
_geom_hbond_site_symmetry_A
N4 H4b O42 0.8887 2.06(9) 2.84(4) 146(14) 2_645
N6 H6b O41 0.8618 2.01(2) 2.80(2) 151.9(8) .

loop_
_geom_torsion_atom_site_label_1
_geom_torsion_atom_site_label_2
_geom_torsion_atom_site_label_3
_geom_torsion_atom_site_label_4
_geom_torsion
_geom_torsion_site_symmetry_1
_geom_torsion_site_symmetry_2
_geom_torsion_site_symmetry_3
_geom_torsion_site_symmetry_4
_geom_torsion_publ_flag
W5 O39 Si1 O38 177.8(6) . . . . ?
W5 O39 Si1 O36 59.7(7) . . . . ?
W5 O39 Si1 O37 -59.9(7) . . . . ?
W7 O39 Si1 O38 57.6(7) . . . . ?
W7 O39 Si1 O36 -60.5(7) . . . . ?
W7 O39 Si1 O37 179.9(5) . . . . ?
W2 O36 Si1 O38 179.1(6) . . . . ?
W2 O36 Si1 O39 -61.7(7) . . . . ?
W2 O36 Si1 O37 57.9(7) . . . . ?
W8 O36 Si1 O38 -60.2(7) . . . . ?
W8 O36 Si1 O39 59.0(7) . . . . ?
W8 O36 Si1 O37 178.5(5) . . . . ?
W1 O37 Si1 O38 178.8(6) . . . . ?
W1 O37 Si1 O39 57.4(7) . . . . ?
W1 O37 Si1 O36 -62.0(7) . . . . ?
W6 O39 Si1 O38 -61.7(7) . . . . ?
W6 O39 Si1 O36 -179.7(6) . . . . ?
W6 O39 Si1 O37 60.7(7) . . . . ?
W10 O38 Si1 O39 -59.6(7) . . . . ?
W10 O38 Si1 O36 59.2(7) . . . . ?
W10 O38 Si1 O37 179.2(6) . . . . ?
W12 O38 Si1 O39 60.1(7) . . . . ?
W12 O38 Si1 O36 179.0(6) . . . . ?
W12 O38 Si1 O37 -61.0(7) . . . . ?
W3 O37 Si1 O38 -59.4(7) . . . . ?
W3 O37 Si1 O39 179.2(5) . . . . ?
W3 O37 Si1 O36 59.8(7) . . . . ?
W9 O36 Si1 O38 61.1(7) . . . . ?
W9 O36 Si1 O39 -179.6(6) . . . . ?
W9 O36 Si1 O37 -60.1(7) . . . . ?
W4 O37 Si1 O38 59.1(7) . . . . ?
W4 O37 Si1 O39 -62.3(7) . . . . ?
W4 O37 Si1 O36 178.2(5) . . . . ?
W11 O38 Si1 O39 178.5(6) . . . . ?
W11 O38 Si1 O36 -62.6(7) . . . . ?
W11 O38 Si1 O37 57.4(8) . . . . ?
Cl4 C37 C38 C39 179.9(11) . . . . ?
Cl4 C37 C36 C35 -178.0(11) . . . . ?
Cl1 C7 C6 C5 176.5(11) . . . . ?
Cl1 C7 C8 C9 -176.3(10) . . . . ?
Cl2 C17 C18 C19 177.9(16) . . . . ?
Cl2 C17 C16 C15 -178.5(15) . . . . ?
N1 C9 C8 C7 178.1(13) . . . . ?
N1 C9 C4 C5 -179.6(14) . . . . ?
N1 C9 C4 C3 -1.8(16) . . . . ?
N1 C1 C2 C3 -0.2(18) . . . . ?
C9 C8 C7 C6 0.2(15) . . . . ?
C9 C4 C5 C6 3.1(17) . . . . ?
C9 C4 C3 C2 1.0(16) . . . . ?
C9 C4 C3 N2 179.7(14) . . . . ?
O41 C43 N9 C42 -170(2) . . . . ?
O41 C43 N9 C41 -1(3) . . . . ?
C6 C5 C4 C3 -174.7(15) . . . . ?
N7 C39 C38 C37 176.9(14) . . . . ?
N7 C39 C34 C35 -179.8(14) . . . . ?
N7 C39 C34 C33 -1.9(17) . . . . ?
N7 C31 C32 C33 2(2) . . . . ?
C39 C38 C37 C36 5.6(15) . . . . ?
C39 C34 C35 C36 0.4(15) . . . . ?
C39 C34 C33 C32 1.9(16) . . . . ?
C39 C34 C33 N8 -179.5(14) . . . . ?
C2 C3 C4 C5 178.7(13) . . . . ?
C38 C37 C36 C35 -3.7(18) . . . . ?
N2 C3 C4 C5 -2.5(18) . . . . ?
C37 C36 C35 C34 0.6(16) . . . . ?
C35 C34 C33 C32 179.7(16) . . . . ?
C35 C34 C33 N8 -1.7(16) . . . . ?
C34 C33 C32 C31 -2.1(18) . . . . ?
N5 C29 C28 C27 -178.9(19) . . . . ?
N5 C29 C24 C25 178.2(15) . . . . ?
N5 C29 C24 C23 -1.4(19) . . . . ?
N5 C21 C22 C23 2(2) . . . . ?
C28 C27 C26 C25 -1(2) . . . . ?
C28 C29 C24 C25 1.8(19) . . . . ?
C28 C29 C24 C23 -177.7(17) . . . . ?
C24 C25 C26 C27 0(2) . . . . ?
C24 C23 C22 C21 -3(2) . . . . ?
C17 C18 C19 N3 -177(2) . . . . ?
C17 C18 C19 C14 2(2) . . . . ?
C17 C16 C15 C14 -0(2) . . . . ?
C18 C19 N3 C11 179.4(19) . . . . ?
C18 C19 N3 C20 -2(3) . . . . ?
C18 C19 C14 C15 0(2) . . . . ?
C18 C19 C14 C13 179(2) . . . . ?
N3 C19 C14 C15 178(2) . . . . ?
N3 C19 C14 C13 -3(3) . . . . ?
N3 C11 C12 C13 -1(3) . . . . ?
C19 C14 C15 C16 -1(3) . . . . ?
C19 C14 C13 N4 179(2) . . . . ?
C19 C14 C13 C12 3(2) . . . . ?
C11 C12 C13 C14 -1(3) . . . . ?
C11 C12 C13 N4 -177(2) . . . . ?
C31 C32 C33 N8 179.3(18) . . . . ?

loop_
_exptl_oxdiff_crystal_face_indexfrac_h
_exptl_oxdiff_crystal_face_indexfrac_k
_exptl_oxdiff_crystal_face_indexfrac_l
_exptl_oxdiff_crystal_face_x
_exptl_oxdiff_crystal_face_y
_exptl_oxdiff_crystal_face_z
12.0059 25.9269 -17.9233 -0.0092 -0.1232 0.9748
-12.0059 -25.9269 17.9233 0.0092 0.1232 -0.9748
-3.0424 18.0971 33.9376 0.2179 0.9864 0.0199
3.0424 -18.0971 -33.9376 -0.2179 -0.9864 -0.0199
-18.9374 6.0924 13.9134 0.8137 0.2303 -0.5427
0.0756 -3.0916 -36.9395 0.1535 -0.9620 0.1987
9.9351 24.0232 19.0082 -0.1551 0.7778 0.6216
1.9191 5.0837 35.9484 -0.2014 0.9722 -0.0946
-14.8936 19.0250 -10.0303 0.9739 -0.2294 -0.0106
6.9070 -30.9896 15.9904 -0.8539 0.2051 -0.4960
18.9217 4.9399 -1.9307 -0.7102 0.1672 0.6697
-7.9590 34.0621 11.9606 0.7909 0.5199 0.3300
9.8882 -14.9723 24.9894 -0.7837 0.5970 -0.1643
-19.9212 0.0742 5.9218 0.8070 -0.0326 -0.6314
17.9564 -4.1037 -19.9064 -0.7088 -0.3743 0.5929
5.9558 -36.0444 -6.9762 -0.7644 -0.4288 -0.4618
-9.0385 -3.8859 35.9088 0.1226 0.7940 -0.5909
-12.9308 28.0631 6.9504 0.9359 0.2961 0.1026

loop_
_smtbx_masks_void_nr
_smtbx_masks_void_average_x
_smtbx_masks_void_average_y
_smtbx_masks_void_average_z
_smtbx_masks_void_volume
_smtbx_masks_void_count_electrons
_smtbx_masks_void_content
1 -0.019 0.000 0.500 1537.1 319.8 '8 C3H7NO'
2 -0.032 0.500 0.000 1537.1 319.8 '8 C3H7NO'
3 0.113 0.354 0.549 11.2 0.0 ?
4 0.387 0.854 0.951 11.2 0.0 ?
5 0.613 0.146 0.049 11.2 0.0 ?
6 0.887 0.646 0.451 11.2 0.0 ?
